data_7236729
loop_
_publ_author_name
'Liu, Jie'
'Liu, Jinyu'
'Zhang, Zichao'
'Xu, Chunhui'
'Li, Qingyuan'
'Zhou, Ke'
'Dong, Huanli'
'Zhang, Xiaotao'
'Hu, Wenping'

_publ_section_title
;
 Enhancing field-effect mobility and maintaining solid-state emission by
 incorporating 2,6-diphenyl substitution to
 9,10-bis(phenylethynyl)anthracene
;
_journal_issue 10
_journal_name_full 'Journal of Materials Chemistry C'
_journal_page_first 2519
_journal_paper_doi 10.1039/C7TC00372B
_journal_volume 5
_journal_year 2017
_chemical_formula_moiety 'C42 H26'
_chemical_formula_sum 'C42 H26'
_chemical_formula_weight 530.63
_space_group_crystal_system monoclinic
_space_group_IT_number 14
_space_group_name_Hall '-P 2ybc'
_space_group_name_H-M_alt 'P 1 21/c 1'
_atom_sites_solution_hydrogens geom
_atom_sites_solution_primary direct
_audit_creation_date 2016-12-09
_audit_creation_method
;
Olex2 1.2-ac21
(compiled 2015.09.16 svn.r134, GUI svn.r4998)
;
_audit_update_record
;
2017-01-10 deposited with the CCDC.
2017-02-20 downloaded from the CCDC.
;
_cell_angle_alpha 90
_cell_angle_beta 111.119(16)
_cell_angle_gamma 90
_cell_formula_units_Z 2
_cell_length_a 17.727(13)
_cell_length_b 3.932(3)
_cell_length_c 20.797(15)
_cell_measurement_reflns_used 1921
_cell_measurement_temperature 113
_cell_measurement_theta_max 27.5
_cell_measurement_theta_min 3.5
_cell_volume 1352.2(17)
_computing_cell_refinement
;
CrystalClear-SM Expert 2.1 b42 (Rigaku, 2015)
;
_computing_data_collection
;
CrystalClear-SM Expert 2.1 b42 (Rigaku, 2015)
;
_computing_data_reduction
;
CrystalClear-SM Expert 2.1 b42 (Rigaku, 2015)
;
_computing_molecular_graphics 'Olex2 (Dolomanov et al., 2009)'
_computing_publication_material 'Olex2 (Dolomanov et al., 2009)'
_computing_structure_refinement 'ShelXL (Sheldrick, 2008)'
_computing_structure_solution 'ShelXS (Sheldrick, 2008)'
_diffrn_ambient_temperature 113
_diffrn_detector PILT
_diffrn_detector_area_resol_mean 5.8140
_diffrn_measured_fraction_theta_full 0.994
_diffrn_measured_fraction_theta_max 0.984
_diffrn_measurement_details
;
scan:
	Number of images: 360
	           Slice: -105.0000 - 75.0000
	     Image width: 0.5000
	        Exp time: 10.0000
	   Rotation axis: Omega
	           Omega: 0.0000
	             Chi: 45.0000
	             Phi: 0.0000
	             XTD: 45.0799
	          2theta: -15.1064
scan:
	Number of images: 300
	           Slice: -105.0000 - 45.0000
	     Image width: 0.5000
	        Exp time: 10.0000
	   Rotation axis: Omega
	           Omega: 0.0000
	             Chi: 45.0000
	             Phi: 90.0000
	             XTD: 45.0799
	          2theta: -15.1064
scan:
	Number of images: 200
	           Slice: -105.0000 - -5.0000
	     Image width: 0.5000
	        Exp time: 10.0000
	   Rotation axis: Omega
	           Omega: 0.0000
	             Chi: 45.0000
	             Phi: 180.0000
	             XTD: 45.0799
	          2theta: -15.1064
;
_diffrn_measurement_device
;
AFC10: Fixed Chi 2 circle
;
_diffrn_measurement_device_type 'Rigaku Pilatus 200K'
_diffrn_measurement_method '\w scans'
_diffrn_measurement_specimen_support Fiber
_diffrn_orient_matrix_type d*Trek
_diffrn_orient_matrix_UB_11 0.017687
_diffrn_orient_matrix_UB_12 0.043640
_diffrn_orient_matrix_UB_13 0.037943
_diffrn_orient_matrix_UB_21 0.242201
_diffrn_orient_matrix_UB_22 -0.071077
_diffrn_orient_matrix_UB_23 -0.031154
_diffrn_orient_matrix_UB_31 0.009613
_diffrn_orient_matrix_UB_32 0.043856
_diffrn_orient_matrix_UB_33 -0.025322
_diffrn_radiation_monochromator Confocal
_diffrn_radiation_type MoK\a
_diffrn_radiation_wavelength 0.71073
_diffrn_reflns_av_R_equivalents 0.0889
_diffrn_reflns_av_unetI/netI 0.0741
_diffrn_reflns_Laue_measured_fraction_full 0.994
_diffrn_reflns_Laue_measured_fraction_max 0.984
_diffrn_reflns_limit_h_max 22
_diffrn_reflns_limit_h_min -22
_diffrn_reflns_limit_k_max 4
_diffrn_reflns_limit_k_min -5
_diffrn_reflns_limit_l_max 25
_diffrn_reflns_limit_l_min -27
_diffrn_reflns_number 12339
_diffrn_reflns_point_group_measured_fraction_full 0.994
_diffrn_reflns_point_group_measured_fraction_max 0.984
_diffrn_reflns_theta_full 26.000
_diffrn_reflns_theta_max 27.534
_diffrn_reflns_theta_min 3.533
_diffrn_source 'Rotating Anode'
_diffrn_source_current 24.0
_diffrn_source_power 1.2
_diffrn_source_voltage 50.0
_exptl_absorpt_coefficient_mu 0.074
_exptl_absorpt_correction_T_max 1.000
_exptl_absorpt_correction_T_min 0.545
_exptl_absorpt_correction_type multi-scan
_exptl_absorpt_process_details CrystalClear
_exptl_crystal_colour red
_exptl_crystal_colour_primary red
_exptl_crystal_density_diffrn 1.303
_exptl_crystal_density_method "'not measured'"
_exptl_crystal_description Prism
_exptl_crystal_F_000 556
_exptl_crystal_preparation Fiber
_exptl_crystal_size_max 0.16
_exptl_crystal_size_mid 0.14
_exptl_crystal_size_min 0.12
_refine_diff_density_max 0.365
_refine_diff_density_min -0.267
_refine_diff_density_rms 0.060
_refine_ls_extinction_method none
_refine_ls_goodness_of_fit_ref 1.040
_refine_ls_hydrogen_treatment constr
_refine_ls_matrix_type full
_refine_ls_number_parameters 190
_refine_ls_number_reflns 3057
_refine_ls_number_restraints 0
_refine_ls_restrained_S_all 1.040
_refine_ls_R_factor_all 0.1023
_refine_ls_R_factor_gt 0.0612
_refine_ls_shift/su_max 0.001
_refine_ls_shift/su_mean 0.000
_refine_ls_structure_factor_coef Fsqd
_refine_ls_weighting_details 'w=1/[\s^2^(Fo^2^)+(0.0697P)^2^+0.5390P] where P=(Fo^2^+2Fc^2^)/3'
_refine_ls_weighting_scheme calc
_refine_ls_wR_factor_gt 0.1384
_refine_ls_wR_factor_ref 0.1630
_reflns_Friedel_coverage 0.000
_reflns_number_gt 2034
_reflns_number_total 3057
_reflns_threshold_expression 'I > 2\s(I)'
_cod_data_source_file c7tc00372b2.cif
_cod_data_source_block shelx
_cod_original_cell_volume 1352.2(18)
_cod_database_code 7236729
_shelx_space_group_comment
;
The symmetry employed for this shelxl refinement is uniquely defined
by the following loop, which should always be used as a source of
symmetry information in preference to the above space-group names.
They are only intended as comments.
;
_shelx_estimated_absorpt_t_max 0.991
_shelx_estimated_absorpt_t_min 0.988
_olex2_refinement_description
;
1. Fixed Uiso
 At 1.2 times of:
  All C(H) groups
2.a Aromatic/amide H refined with riding coordinates:
 C1(H1), C2(H2), C3(H3), C4(H4), C5(H5), C11(H11), C12(H12), C14(H14),
 C17(H17), C18(H18), C19(H19), C20(H20), C21(H21)
;
_shelx_shelxl_version_number 2014/8
_olex2_submission_special_instructions 'No special instructions were received'

loop_
_space_group_symop_operation_xyz
'x, y, z'
'-x, y+1/2, -z+1/2'
'-x, -y, -z'
'x, -y-1/2, z-1/2'

loop_
_atom_site_label
_atom_site_type_symbol
_atom_site_fract_x
_atom_site_fract_y
_atom_site_fract_z
_atom_site_U_iso_or_equiv
_atom_site_adp_type
_atom_site_occupancy
_atom_site_site_symmetry_order
_atom_site_calc_flag
_atom_site_refinement_flags_posn
C1 C 0.12854(12) 0.2500(6) -0.13451(10) 0.0271(5) Uani 1 1 d .
H1 H 0.1496 0.1357 -0.1646 0.033 Uiso 1 1 calc R
C2 C 0.04591(13) 0.3030(6) -0.15471(12) 0.0325(5) Uani 1 1 d .
H2 H 0.0107 0.2253 -0.1985 0.039 Uiso 1 1 calc R
C3 C 0.01453(13) 0.4695(6) -0.11105(12) 0.0339(6) Uani 1 1 d .
H3 H -0.0422 0.5021 -0.1245 0.041 Uiso 1 1 calc R
C4 C 0.06621(13) 0.5877(6) -0.04798(12) 0.0313(5) Uani 1 1 d .
H4 H 0.0447 0.7052 -0.0185 0.038 Uiso 1 1 calc R
C5 C 0.14920(12) 0.5373(6) -0.02701(10) 0.0259(5) Uani 1 1 d .
H5 H 0.1840 0.6206 0.0164 0.031 Uiso 1 1 calc R
C6 C 0.18133(11) 0.3637(5) -0.06998(10) 0.0226(5) Uani 1 1 d .
C7 C 0.26668(12) 0.2917(5) -0.04724(9) 0.0231(5) Uani 1 1 d .
C8 C 0.33689(12) 0.2170(5) -0.02890(10) 0.0221(5) Uani 1 1 d .
C9 C 0.41936(11) 0.1122(5) -0.01339(9) 0.0202(4) Uani 1 1 d .
C10 C 0.48041(11) 0.1801(5) 0.05134(10) 0.0209(4) Uani 1 1 d .
C11 C 0.46451(12) 0.3611(5) 0.10472(10) 0.0226(5) Uani 1 1 d .
H11 H 0.4111 0.4359 0.0974 0.027 Uiso 1 1 calc R
C12 C 0.52510(12) 0.4280(5) 0.16613(10) 0.0235(5) Uani 1 1 d .
H12 H 0.5127 0.5463 0.2009 0.028 Uiso 1 1 calc R
C13 C 0.60666(11) 0.3251(5) 0.17957(10) 0.0214(4) Uani 1 1 d .
C14 C 0.62267(11) 0.1459(5) 0.12945(10) 0.0217(5) Uani 1 1 d .
H14 H 0.6763 0.0700 0.1382 0.026 Uiso 1 1 calc R
C15 C 0.56155(11) 0.0695(5) 0.06466(9) 0.0202(4) Uani 1 1 d .
C16 C 0.67418(12) 0.4147(5) 0.24457(10) 0.0222(5) Uani 1 1 d .
C17 C 0.75276(12) 0.4601(6) 0.24479(10) 0.0255(5) Uani 1 1 d .
H17 H 0.7622 0.4355 0.2029 0.031 Uiso 1 1 calc R
C18 C 0.81700(12) 0.5397(6) 0.30450(11) 0.0290(5) Uani 1 1 d .
H18 H 0.8698 0.5660 0.3033 0.035 Uiso 1 1 calc R
C19 C 0.80414(13) 0.5811(6) 0.36611(11) 0.0306(5) Uani 1 1 d .
H19 H 0.8479 0.6344 0.4073 0.037 Uiso 1 1 calc R
C20 C 0.72664(13) 0.5437(6) 0.36667(11) 0.0296(5) Uani 1 1 d .
H20 H 0.7174 0.5753 0.4085 0.036 Uiso 1 1 calc R
C21 C 0.66245(12) 0.4605(6) 0.30699(10) 0.0261(5) Uani 1 1 d .
H21 H 0.6099 0.4344 0.3085 0.031 Uiso 1 1 calc R

loop_
_atom_site_aniso_label
_atom_site_aniso_U_11
_atom_site_aniso_U_22
_atom_site_aniso_U_33
_atom_site_aniso_U_23
_atom_site_aniso_U_13
_atom_site_aniso_U_12
C1 0.0290(11) 0.0340(13) 0.0192(10) 0.0025(9) 0.0097(9) -0.0001(9)
C2 0.0275(11) 0.0386(14) 0.0266(11) 0.0070(10) 0.0037(9) -0.0026(10)
C3 0.0221(10) 0.0378(14) 0.0407(13) 0.0120(11) 0.0100(10) 0.0046(10)
C4 0.0335(12) 0.0321(13) 0.0355(12) 0.0060(10) 0.0211(10) 0.0055(10)
C5 0.0278(11) 0.0305(13) 0.0215(10) 0.0028(9) 0.0112(9) 0.0023(9)
C6 0.0207(10) 0.0290(12) 0.0190(10) 0.0048(8) 0.0084(8) 0.0003(8)
C7 0.0260(10) 0.0304(13) 0.0140(9) 0.0013(8) 0.0084(8) 0.0010(9)
C8 0.0266(10) 0.0270(12) 0.0139(9) -0.0008(8) 0.0087(8) -0.0015(9)
C9 0.0221(9) 0.0245(11) 0.0150(9) 0.0018(8) 0.0080(8) -0.0011(8)
C10 0.0205(9) 0.0264(12) 0.0159(9) 0.0026(8) 0.0070(8) -0.0008(8)
C11 0.0217(10) 0.0280(12) 0.0207(10) 0.0017(8) 0.0108(8) 0.0017(8)
C12 0.0270(10) 0.0295(12) 0.0161(9) -0.0014(9) 0.0104(8) 0.0002(9)
C13 0.0234(10) 0.0260(12) 0.0150(9) 0.0018(8) 0.0073(8) -0.0016(8)
C14 0.0191(9) 0.0279(12) 0.0177(9) 0.0025(8) 0.0061(8) 0.0010(8)
C15 0.0208(10) 0.0253(11) 0.0150(9) 0.0024(8) 0.0070(8) -0.0025(8)
C16 0.0250(10) 0.0231(12) 0.0180(10) -0.0002(8) 0.0071(8) 0.0001(8)
C17 0.0268(10) 0.0331(13) 0.0174(9) -0.0033(9) 0.0089(8) -0.0035(9)
C18 0.0227(10) 0.0380(14) 0.0248(10) -0.0038(10) 0.0067(9) -0.0046(9)
C19 0.0291(11) 0.0374(14) 0.0193(10) -0.0038(10) 0.0014(9) 0.0004(10)
C20 0.0339(11) 0.0386(14) 0.0168(9) -0.0048(10) 0.0097(9) 0.0016(10)
C21 0.0253(10) 0.0346(13) 0.0199(10) 0.0001(9) 0.0099(8) 0.0007(9)

loop_
_atom_type_symbol
_atom_type_description
_atom_type_scat_dispersion_real
_atom_type_scat_dispersion_imag
_atom_type_scat_source
C C 0.0033 0.0016 'International Tables Vol C Tables 4.2.6.8 and 6.1.1.4'
H H 0.0000 0.0000 'International Tables Vol C Tables 4.2.6.8 and 6.1.1.4'

loop_
_geom_angle_atom_site_label_1
_geom_angle_atom_site_label_2
_geom_angle_atom_site_label_3
_geom_angle
_geom_angle_site_symmetry_1
_geom_angle_site_symmetry_3
C2 C1 H1 119.7 . .
C2 C1 C6 120.6(2) . .
C6 C1 H1 119.7 . .
C1 C2 H2 119.9 . .
C1 C2 C3 120.1(2) . .
C3 C2 H2 119.9 . .
C2 C3 H3 120.2 . .
C4 C3 C2 119.7(2) . .
C4 C3 H3 120.2 . .
C3 C4 H4 119.5 . .
C3 C4 C5 121.0(2) . .
C5 C4 H4 119.5 . .
C4 C5 H5 120.1 . .
C4 C5 C6 119.9(2) . .
C6 C5 H5 120.1 . .
C1 C6 C7 120.69(18) . .
C5 C6 C1 118.79(19) . .
C5 C6 C7 120.48(18) . .
C8 C7 C6 177.1(2) . .
C7 C8 C9 174.4(2) . .
C10 C9 C8 121.73(17) . .
C10 C9 C15 120.05(18) . 3_655
C15 C9 C8 118.21(17) 3_655 .
C9 C10 C11 122.34(18) . .
C9 C10 C15 119.83(18) . .
C11 C10 C15 117.82(18) . .
C10 C11 H11 119.6 . .
C12 C11 C10 120.88(19) . .
C12 C11 H11 119.6 . .
C11 C12 H12 119.1 . .
C11 C12 C13 121.87(18) . .
C13 C12 H12 119.1 . .
C12 C13 C16 122.44(18) . .
C14 C13 C12 117.98(18) . .
C14 C13 C16 119.55(18) . .
C13 C14 H14 118.9 . .
C13 C14 C15 122.20(19) . .
C15 C14 H14 118.9 . .
C9 C15 C10 120.12(17) 3_655 .
C9 C15 C14 120.67(18) 3_655 .
C14 C15 C10 119.22(18) . .
C17 C16 C13 120.37(17) . .
C21 C16 C13 122.23(18) . .
C21 C16 C17 117.40(18) . .
C16 C17 H17 119.1 . .
C18 C17 C16 121.77(19) . .
C18 C17 H17 119.1 . .
C17 C18 H18 120.1 . .
C17 C18 C19 119.9(2) . .
C19 C18 H18 120.1 . .
C18 C19 H19 120.4 . .
C20 C19 C18 119.20(19) . .
C20 C19 H19 120.4 . .
C19 C20 H20 119.6 . .
C19 C20 C21 120.90(19) . .
C21 C20 H20 119.6 . .
C16 C21 H21 119.6 . .
C20 C21 C16 120.84(19) . .
C20 C21 H21 119.6 . .

loop_
_geom_bond_atom_site_label_1
_geom_bond_atom_site_label_2
_geom_bond_distance
_geom_bond_site_symmetry_2
C1 H1 0.9500 .
C1 C2 1.386(3) .
C1 C6 1.404(3) .
C2 H2 0.9500 .
C2 C3 1.388(3) .
C3 H3 0.9500 .
C3 C4 1.382(3) .
C4 H4 0.9500 .
C4 C5 1.390(3) .
C5 H5 0.9500 .
C5 C6 1.399(3) .
C6 C7 1.441(3) .
C7 C8 1.199(3) .
C8 C9 1.439(3) .
C9 C10 1.416(3) .
C9 C15 1.422(3) 3_655
C10 C11 1.430(3) .
C10 C15 1.431(3) .
C11 H11 0.9500 .
C11 C12 1.366(3) .
C12 H12 0.9500 .
C12 C13 1.429(3) .
C13 C14 1.370(3) .
C13 C16 1.489(3) .
C14 H14 0.9500 .
C14 C15 1.424(3) .
C15 C9 1.422(3) 3_655
C16 C17 1.403(3) .
C16 C21 1.398(3) .
C17 H17 0.9500 .
C17 C18 1.385(3) .
C18 H18 0.9500 .
C18 C19 1.389(3) .
C19 H19 0.9500 .
C19 C20 1.386(3) .
C20 H20 0.9500 .
C20 C21 1.387(3) .
C21 H21 0.9500 .

loop_
_geom_torsion_atom_site_label_1
_geom_torsion_atom_site_label_2
_geom_torsion_atom_site_label_3
_geom_torsion_atom_site_label_4
_geom_torsion
_geom_torsion_site_symmetry_1
_geom_torsion_site_symmetry_4
C1 C2 C3 C4 1.2(3) . .
C2 C1 C6 C5 -1.2(3) . .
C2 C1 C6 C7 176.4(2) . .
C2 C3 C4 C5 -1.1(3) . .
C3 C4 C5 C6 -0.2(3) . .
C4 C5 C6 C1 1.4(3) . .
C4 C5 C6 C7 -176.28(19) . .
C6 C1 C2 C3 -0.1(3) . .
C8 C9 C10 C11 -1.1(3) . .
C8 C9 C10 C15 179.65(19) . .
C9 C10 C11 C12 -178.75(19) . .
C9 C10 C15 C9 -0.9(3) . 3_655
C9 C10 C15 C14 178.67(18) . .
C10 C11 C12 C13 0.8(3) . .
C11 C10 C15 C9 179.86(18) . 3_655
C11 C10 C15 C14 -0.6(3) . .
C11 C12 C13 C14 -1.9(3) . .
C11 C12 C13 C16 176.15(19) . .
C12 C13 C14 C15 1.8(3) . .
C12 C13 C16 C17 -149.5(2) . .
C12 C13 C16 C21 29.8(3) . .
C13 C14 C15 C9 178.94(19) . 3_655
C13 C14 C15 C10 -0.6(3) . .
C13 C16 C17 C18 -179.3(2) . .
C13 C16 C21 C20 179.9(2) . .
C14 C13 C16 C17 28.6(3) . .
C14 C13 C16 C21 -152.1(2) . .
C15 C9 C10 C11 -179.90(19) 3_655 .
C15 C9 C10 C15 0.9(3) 3_655 .
C15 C10 C11 C12 0.5(3) . .
C16 C13 C14 C15 -176.31(18) . .
C16 C17 C18 C19 -0.9(3) . .
C17 C16 C21 C20 -0.7(3) . .
C17 C18 C19 C20 -0.4(3) . .
C18 C19 C20 C21 1.0(3) . .
C19 C20 C21 C16 -0.4(3) . .
C21 C16 C17 C18 1.4(3) . .
